data_4082078
loop_
_publ_author_name
'Cowie, Bradley E.'
'Emslie, David J. H.'

_publ_section_title
;
 Bridging Rhodium--Iron Borataaminocarbyne Complexes Formed by
 Intramolecular Isonitrile--Borane Coordination
;
_journal_issue 24
_journal_name_full Organometallics
_journal_page_first 7297
_journal_paper_doi 10.1021/om4007483
_journal_volume 32
_journal_year 2013
_chemical_compound_source 'synthesis as described'
_chemical_formula_moiety 'C63 H62 B Fe N O2 P Rh S, 5(C7 H8)'
_chemical_formula_sum 'C98 H102 B Fe N O2 P Rh S'
_chemical_formula_weight 1654.4
_chemical_name_systematic
;
 brad19
;
_space_group_IT_number 2
_symmetry_cell_setting triclinic
_symmetry_space_group_name_Hall '-P 1'
_symmetry_space_group_name_H-M 'P -1'
_atom_sites_solution_hydrogens geom
_atom_sites_solution_primary direct
_atom_sites_solution_secondary difmap
_cell_angle_alpha 92.065(2)
_cell_angle_beta 98.126(2)
_cell_angle_gamma 104.399(2)
_cell_formula_units_Z 2
_cell_length_a 11.5439(13)
_cell_length_b 14.7174(16)
_cell_length_c 23.728(3)
_cell_measurement_reflns_used 8671
_cell_measurement_temperature 100(2)
_cell_measurement_theta_max 26.46
_cell_measurement_theta_min 2.33
_cell_measurement_wavelength 0.71073
_cell_volume 3854.8(8)
_computing_cell_refinement 'Bruker SMART'
_computing_data_collection 'Bruker SMART'
_computing_data_reduction 'Bruker SAINT'
_computing_molecular_graphics 'SHELXL-97 (Sheldrick, 2008)'
_computing_publication_material 'Ortep-3 for Windows (Farrugia, 1997)'
_computing_structure_refinement 'SUPERFLIP (Palatinus & Chapuis, 2007)'
_computing_structure_solution 'Bruker SHELXTL'
_diffrn_ambient_temperature 100(2)
_diffrn_measured_fraction_theta_full 0.971
_diffrn_measured_fraction_theta_max 0.971
_diffrn_measurement_device_type 'CCD area detector'
_diffrn_measurement_method 'phi and omega scans'
_diffrn_radiation_monochromator graphite
_diffrn_radiation_probe x-ray
_diffrn_radiation_type MoK\a
_diffrn_radiation_wavelength 0.71073
_diffrn_reflns_av_R_equivalents 0.0826
_diffrn_reflns_av_unetI/netI 0.1353
_diffrn_reflns_limit_h_max 14
_diffrn_reflns_limit_h_min -14
_diffrn_reflns_limit_k_max 18
_diffrn_reflns_limit_k_min -10
_diffrn_reflns_limit_l_max 29
_diffrn_reflns_limit_l_min -29
_diffrn_reflns_number 35237
_diffrn_reflns_theta_full 26.6
_diffrn_reflns_theta_max 26.6
_diffrn_reflns_theta_min 1.74
_exptl_absorpt_coefficient_mu 0.499
_exptl_absorpt_correction_T_max 0.9350
_exptl_absorpt_correction_T_min 0.7469
_exptl_absorpt_correction_type numerical
_exptl_absorpt_process_details SADABS
_exptl_crystal_colour brown
_exptl_crystal_density_diffrn 1.263
_exptl_crystal_density_method 'not measured'
_exptl_crystal_description rod
_exptl_crystal_F_000 1540
_exptl_crystal_size_max 0.44
_exptl_crystal_size_mid 0.18
_exptl_crystal_size_min 0.04
_platon_squeeze_details
;
One molecule of disordered solvent (toluene) was removed from the lattice using Platon SQUEEZE.
;
_refine_diff_density_max 2.086
_refine_diff_density_min -1.097
_refine_diff_density_rms 0.129
_refine_ls_extinction_method SHELXL
_refine_ls_goodness_of_fit_ref 1.039
_refine_ls_hydrogen_treatment constr
_refine_ls_matrix_type full
_refine_ls_number_parameters 892
_refine_ls_number_reflns 15693
_refine_ls_number_restraints 0
_refine_ls_restrained_S_all 1.039
_refine_ls_R_factor_all 0.1231
_refine_ls_R_factor_gt 0.0808
_refine_ls_shift/su_max 0.001
_refine_ls_shift/su_mean 0
_refine_ls_structure_factor_coef Fsqd
_refine_ls_weighting_details 'calc w=1/[\s^2^(Fo^2^)+(0.0817P)^2^+6.7627P] where P=(Fo^2^+2Fc^2^)/3'
_refine_ls_weighting_scheme calc
_refine_ls_wR_factor_gt 0.1778
_refine_ls_wR_factor_ref 0.194
_reflns_number_gt 10428
_reflns_number_total 15693
_reflns_threshold_expression >2\s(I)
_cod_data_source_file om4007483_si_002.cif
_cod_data_source_block brad19
_cod_original_cell_volume 3854.8(7)
_cod_database_code 4082078

loop_
_symmetry_equiv_pos_as_xyz
'x, y, z'
'-x, -y, -z'

loop_
_atom_site_label
_atom_site_type_symbol
_atom_site_fract_x
_atom_site_fract_y
_atom_site_fract_z
_atom_site_U_iso_or_equiv
_atom_site_adp_type
_atom_site_occupancy
_atom_site_symmetry_multiplicity
_atom_site_calc_flag
_atom_site_refinement_flags
Rh1 Rh 0.23998(4) 0.85493(3) 0.69440(2) 0.01081(13) Uani 1 1 d .
Fe1 Fe 0.26428(7) 0.79032(5) 0.59464(4) 0.0135(2) Uani 1 1 d .
S1 S 0.03973(12) 0.78790(8) 0.71490(6) 0.0118(3) Uani 1 1 d .
P1 P 0.20982(13) 0.99661(9) 0.72699(7) 0.0128(3) Uani 1 1 d .
O2 O 0.5071(4) 0.7621(3) 0.6088(2) 0.0250(10) Uani 1 1 d .
O1 O 0.4081(4) 0.9877(3) 0.63240(19) 0.0228(10) Uani 1 1 d .
C18 C -0.1213(7) 1.1789(4) 0.7919(3) 0.0341(18) Uani 1 1 d .
H18A H -0.0434 1.2 0.7782 0.051 Uiso 1 1 calc R
H18B H -0.1399 1.2324 0.8112 0.051 Uiso 1 1 calc R
H18C H -0.1851 1.1528 0.7595 0.051 Uiso 1 1 calc R
C17 C -0.0172(6) 1.1475(5) 0.8858(3) 0.0334(18) Uani 1 1 d .
H17A H 0.0621 1.1682 0.8734 0.05 Uiso 1 1 calc R
H17B H -0.0144 1.1004 0.9137 0.05 Uiso 1 1 calc R
H17C H -0.0378 1.2015 0.9032 0.05 Uiso 1 1 calc R
C22 C -0.2139(6) 0.4207(4) 0.8636(3) 0.0276(15) Uani 1 1 d .
H22A H -0.2753 0.4559 0.8554 0.041 Uiso 1 1 calc R
H22B H -0.2355 0.3779 0.8934 0.041 Uiso 1 1 calc R
H22C H -0.21 0.3842 0.8289 0.041 Uiso 1 1 calc R
C39 C 0.3887(7) 0.4241(4) 0.8130(3) 0.0317(17) Uani 1 1 d .
H39A H 0.426 0.3759 0.8252 0.038 Uiso 1 1 calc R
C16 C -0.1142(5) 1.1038(4) 0.8336(3) 0.0202(14) Uani 1 1 d .
C10 C -0.1128(5) 0.8547(4) 0.7746(3) 0.0150(12) Uani 1 1 d .
N1 N 0.2109(4) 0.6497(3) 0.6845(2) 0.0123(10) Uani 1 1 d .
C23 C -0.0957(7) 0.5447(4) 0.9404(3) 0.0297(16) Uani 1 1 d .
H23A H -0.1551 0.5818 0.9328 0.045 Uiso 1 1 calc R
H23B H -0.0161 0.5867 0.9552 0.045 Uiso 1 1 calc R
H23C H -0.1205 0.4998 0.9687 0.045 Uiso 1 1 calc R
C112 C 0.6359(8) 0.2480(6) 0.6426(4) 0.050(2) Uani 1 1 d .
H11D H 0.637 0.1947 0.619 0.06 Uiso 1 1 calc R
C2 C -0.0768(5) 1.0217(4) 0.8056(3) 0.0156(13) Uani 1 1 d .
C40 C 0.4460(6) 0.5205(4) 0.8295(3) 0.0285(16) Uani 1 1 d .
H40A H 0.5223 0.5373 0.8536 0.034 Uiso 1 1 calc R
C38 C 0.2772(6) 0.4030(4) 0.7787(3) 0.0271(16) Uani 1 1 d .
H38A H 0.2364 0.3392 0.7674 0.033 Uiso 1 1 calc R
C21 C 0.0028(6) 0.4325(4) 0.8968(3) 0.0276(16) Uani 1 1 d .
H21A H -0.0216 0.3889 0.9258 0.041 Uiso 1 1 calc R
H21B H 0.0829 0.4744 0.9108 0.041 Uiso 1 1 calc R
H21C H 0.0061 0.3967 0.8617 0.041 Uiso 1 1 calc R
C102 C 0.4516(8) 0.3801(5) 0.9735(3) 0.041(2) Uani 1 1 d .
H10D H 0.4957 0.426 0.9521 0.049 Uiso 1 1 calc R
C8 C -0.1317(5) 0.6199(4) 0.8238(3) 0.0166(13) Uani 1 1 d .
H8A H -0.2035 0.6137 0.8402 0.02 Uiso 1 1 calc R
C116 C 0.7328(8) 0.3867(5) 0.7025(4) 0.044(2) Uani 1 1 d .
H11H H 0.8051 0.4285 0.7218 0.053 Uiso 1 1 calc R
C30 C 0.3217(5) 1.0769(4) 0.7806(3) 0.0163(13) Uani 1 1 d .
C53 C 0.0737(5) 0.5253(4) 0.6178(3) 0.0198(14) Uani 1 1 d .
C14 C -0.2521(5) 0.7228(4) 0.7063(3) 0.0237(15) Uani 1 1 d .
H14A H -0.2999 0.6573 0.7036 0.036 Uiso 1 1 calc R
H14B H -0.1909 0.7291 0.6809 0.036 Uiso 1 1 calc R
H14C H -0.3055 0.7635 0.6949 0.036 Uiso 1 1 calc R
C32 C 0.5207(6) 1.1868(4) 0.7984(3) 0.0235(15) Uani 1 1 d .
H32A H 0.5932 1.2186 0.7854 0.028 Uiso 1 1 calc R
C25 C 0.0896(6) 1.0329(4) 0.6251(3) 0.0219(14) Uani 1 1 d .
H25A H 0.07 0.9665 0.6179 0.026 Uiso 1 1 calc R
C29 C 0.2000(6) 1.1736(4) 0.6822(3) 0.0212(14) Uani 1 1 d .
H29A H 0.2554 1.2042 0.7148 0.025 Uiso 1 1 calc R
C33 C 0.5038(6) 1.2039(4) 0.8547(3) 0.0253(15) Uani 1 1 d .
H33A H 0.5643 1.2486 0.8799 0.03 Uiso 1 1 calc R
C35 C 0.3087(5) 1.0920(4) 0.8366(3) 0.0180(13) Uani 1 1 d .
H35A H 0.2376 1.0587 0.8501 0.022 Uiso 1 1 calc R
C3 C 0.0287(5) 1.0407(4) 0.7821(2) 0.0130(12) Uani 1 1 d .
H3A H 0.0753 1.104 0.7833 0.016 Uiso 1 1 calc R
C20 C -0.0885(6) 0.4904(4) 0.8845(3) 0.0214(14) Uani 1 1 d .
C56 C 0.2714(6) 0.4627(4) 0.5899(3) 0.0236(15) Uani 1 1 d .
H56A H 0.3375 0.441 0.5801 0.028 Uiso 1 1 calc R
C81 C 0.4115(6) 0.7746(4) 0.6044(3) 0.0169(13) Uani 1 1 d .
C24 C 0.1686(5) 1.0743(4) 0.6741(3) 0.0172(13) Uani 1 1 d .
C57 C 0.2914(5) 0.5345(4) 0.6340(3) 0.0200(14) Uani 1 1 d .
C49 C 0.2212(6) 0.7255(5) 0.5129(3) 0.0251(15) Uani 1 1 d .
H49A H 0.2575 0.6787 0.5003 0.03 Uiso 1 1 calc R
C54 C 0.0581(6) 0.4529(4) 0.5751(3) 0.0276(16) Uani 1 1 d .
H54A H -0.0208 0.4232 0.5557 0.033 Uiso 1 1 calc R
C1 C -0.1467(5) 0.9276(4) 0.8016(3) 0.0167(13) Uani 1 1 d .
H1A H -0.2192 0.9135 0.8177 0.02 Uiso 1 1 calc R
C11 C -0.0038(5) 0.8776(4) 0.7524(2) 0.0120(12) Uani 1 1 d .
C26 C 0.0386(6) 1.0859(4) 0.5866(3) 0.0251(15) Uani 1 1 d .
H26A H -0.0166 1.056 0.5537 0.03 Uiso 1 1 calc R
C114 C 0.5181(8) 0.3411(6) 0.6830(4) 0.053(2) Uani 1 1 d .
H11F H 0.4414 0.3507 0.6876 0.064 Uiso 1 1 calc R
C44 C 0.4831(5) 0.8879(4) 0.7879(3) 0.0154(13) Uani 1 1 d .
H44A H 0.5516 0.9195 0.7718 0.019 Uiso 1 1 calc R
C104 C 0.2615(8) 0.2785(6) 0.9877(4) 0.043(2) Uani 1 1 d .
H10F H 0.1763 0.256 0.9769 0.052 Uiso 1 1 calc R
C103 C 0.3270(8) 0.3463(5) 0.9581(4) 0.044(2) Uani 1 1 d .
H10E H 0.2867 0.3704 0.9266 0.053 Uiso 1 1 calc R
C7 C -0.0574(5) 0.5605(4) 0.8392(3) 0.0155(13) Uani 1 1 d .
C31 C 0.4301(6) 1.1226(4) 0.7617(3) 0.0223(14) Uani 1 1 d .
H31A H 0.4415 1.1096 0.7237 0.027 Uiso 1 1 calc R
C62 C 0.1934(5) 0.5666(4) 0.6459(2) 0.0157(13) Uani 1 1 d .
C6 C 0.0469(5) 0.5706(4) 0.8137(3) 0.0157(13) Uani 1 1 d .
H6A H 0.0974 0.5297 0.8235 0.019 Uiso 1 1 calc R
C110 C 0.8596(10) 0.2957(8) 0.6607(5) 0.077(3) Uani 1 1 d .
H11A H 0.8477 0.2383 0.6359 0.115 Uiso 1 1 calc R
H11B H 0.9056 0.2895 0.6978 0.115 Uiso 1 1 calc R
H11C H 0.9045 0.3497 0.643 0.115 Uiso 1 1 calc R
C41 C 0.3917(5) 0.5889(4) 0.8111(3) 0.0181(13) Uani 1 1 d .
H41A H 0.4324 0.6527 0.8226 0.022 Uiso 1 1 calc R
C59 C 0.4176(5) 0.5718(4) 0.6659(3) 0.0200(14) Uani 1 1 d .
H59A H 0.472 0.5392 0.6506 0.03 Uiso 1 1 calc R
H59B H 0.4179 0.5613 0.7065 0.03 Uiso 1 1 calc R
H59C H 0.4453 0.6394 0.6616 0.03 Uiso 1 1 calc R
C9 C -0.1884(5) 0.7523(4) 0.7688(3) 0.0158(13) Uani 1 1 d .
C4 C 0.0684(5) 0.9699(4) 0.7569(2) 0.0121(12) Uani 1 1 d .
C111 C 0.7440(10) 0.3094(7) 0.6688(5) 0.065(3) Uani 1 1 d .
C13 C -0.1043(5) 0.6876(4) 0.7853(3) 0.0151(13) Uani 1 1 d .
C101 C 0.5115(7) 0.3476(5) 1.0196(3) 0.0322(18) Uani 1 1 d .
C12 C 0.0032(5) 0.6959(3) 0.7627(2) 0.0117(12) Uani 1 1 d .
C28 C 0.1506(6) 1.2268(4) 0.6431(3) 0.0257(15) Uani 1 1 d .
H28A H 0.1735 1.2935 0.6488 0.031 Uiso 1 1 calc R
C19 C -0.2364(6) 1.0722(4) 0.8546(3) 0.0335(18) Uani 1 1 d .
H19A H -0.2559 1.1267 0.8722 0.05 Uiso 1 1 calc R
H19B H -0.232 1.0257 0.8829 0.05 Uiso 1 1 calc R
H19C H -0.2995 1.044 0.8223 0.05 Uiso 1 1 calc R
C15 C -0.2912(6) 0.7379(4) 0.8053(3) 0.0267(16) Uani 1 1 d .
H15A H -0.3374 0.6718 0.8007 0.04 Uiso 1 1 calc R
H15B H -0.345 0.7778 0.7929 0.04 Uiso 1 1 calc R
H15C H -0.2565 0.755 0.8456 0.04 Uiso 1 1 calc R
C126 C 0.6363(7) 0.9520(5) 0.5518(3) 0.0353(18) Uani 1 1 d .
H12H H 0.5842 0.9902 0.5596 0.042 Uiso 1 1 calc R
C71 C 0.3404(5) 0.9179(4) 0.6431(3) 0.0164(13) Uani 1 1 d .
C113 C 0.5262(10) 0.2653(7) 0.6511(4) 0.063(3) Uani 1 1 d .
H11E H 0.4534 0.2218 0.6338 0.076 Uiso 1 1 calc R
C45 C 0.4617(5) 0.9229(4) 0.8388(3) 0.0157(13) Uani 1 1 d .
H45A H 0.5154 0.9783 0.8582 0.019 Uiso 1 1 calc R
C5 C 0.0816(5) 0.6385(4) 0.7741(2) 0.0129(12) Uani 1 1 d .
C90 C 0.0140(8) 0.8641(8) 0.9319(4) 0.071(3) Uani 1 1 d .
H90A H -0.0081 0.9229 0.9237 0.106 Uiso 1 1 calc R
H90B H -0.043 0.827 0.9545 0.106 Uiso 1 1 calc R
H90C H 0.0109 0.8281 0.8959 0.106 Uiso 1 1 calc R
C43 C 0.4034(5) 0.8049(4) 0.7594(3) 0.0154(13) Uani 1 1 d .
H43A H 0.4208 0.7808 0.7247 0.018 Uiso 1 1 calc R
C48 C 0.1156(6) 0.7097(4) 0.5377(3) 0.0231(15) Uani 1 1 d .
H48A H 0.0667 0.65 0.5443 0.028 Uiso 1 1 calc R
C36 C 0.2789(5) 0.5695(4) 0.7760(2) 0.0116(12) Uani 1 1 d .
C105 C 0.3213(7) 0.2427(5) 1.0339(3) 0.0386(19) Uani 1 1 d .
H10G H 0.2771 0.1955 1.0545 0.046 Uiso 1 1 calc R
C100 C 0.6470(7) 0.3861(5) 1.0385(4) 0.041(2) Uani 1 1 d .
100A H 0.6728 0.3547 1.072 0.061 Uiso 1 1 calc R
100B H 0.6653 0.4539 1.0483 0.061 Uiso 1 1 calc R
100C H 0.6901 0.3743 1.0074 0.061 Uiso 1 1 calc R
C58 C -0.0321(6) 0.5560(4) 0.6332(3) 0.0292(16) Uani 1 1 d .
H58A H -0.0043 0.6067 0.6637 0.044 Uiso 1 1 calc R
H58B H -0.0887 0.5027 0.6464 0.044 Uiso 1 1 calc R
H58C H -0.073 0.5787 0.5996 0.044 Uiso 1 1 calc R
C37 C 0.2244(6) 0.4726(4) 0.7605(3) 0.0196(14) Uani 1 1 d .
H37A H 0.148 0.4553 0.7365 0.024 Uiso 1 1 calc R
C125 C 0.6249(7) 0.9122(6) 0.4977(4) 0.043(2) Uani 1 1 d .
H12G H 0.5672 0.9244 0.4682 0.052 Uiso 1 1 calc R
C123 C 0.7795(6) 0.8375(6) 0.5290(4) 0.042(2) Uani 1 1 d .
H12E H 0.8292 0.7977 0.5208 0.05 Uiso 1 1 calc R
C51 C 0.1896(6) 0.8686(4) 0.5333(3) 0.0254(15) Uani 1 1 d .
H51A H 0.199 0.9346 0.5372 0.03 Uiso 1 1 calc R
C96 C 0.2064(7) 0.9775(5) 0.9777(3) 0.0393(19) Uani 1 1 d .
H90H H 0.1712 1.0274 0.967 0.047 Uiso 1 1 calc R
C106 C 0.4458(7) 0.2771(5) 1.0492(3) 0.0352(18) Uani 1 1 d .
H10H H 0.4868 0.2524 1.0802 0.042 Uiso 1 1 calc R
C122 C 0.7913(6) 0.8777(5) 0.5841(3) 0.0325(17) Uani 1 1 d .
H12D H 0.8471 0.8636 0.6137 0.039 Uiso 1 1 calc R
C115 C 0.6263(9) 0.4057(6) 0.7093(4) 0.055(2) Uani 1 1 d .
H11G H 0.6245 0.4606 0.7311 0.066 Uiso 1 1 calc R
C55 C 0.1570(7) 0.4242(4) 0.5611(3) 0.0307(17) Uani 1 1 d .
H55A H 0.145 0.377 0.531 0.037 Uiso 1 1 calc R
C124 C 0.6957(7) 0.8554(6) 0.4862(4) 0.049(2) Uani 1 1 d .
H12F H 0.6878 0.8278 0.4486 0.059 Uiso 1 1 calc R
C50 C 0.2647(6) 0.8248(5) 0.5098(3) 0.0259(15) Uani 1 1 d .
H50A H 0.3342 0.8553 0.4939 0.031 Uiso 1 1 calc R
C52 C 0.0940(6) 0.7981(4) 0.5513(3) 0.0209(14) Uani 1 1 d .
H52A H 0.029 0.8088 0.5689 0.025 Uiso 1 1 calc R
C92 C 0.1885(8) 0.8143(5) 0.9805(3) 0.0406(19) Uani 1 1 d .
H90D H 0.1433 0.7507 0.9721 0.049 Uiso 1 1 calc R
C34 C 0.3992(6) 1.1557(4) 0.8738(3) 0.0239(15) Uani 1 1 d .
H34A H 0.389 1.1662 0.9124 0.029 Uiso 1 1 calc R
C42 C 0.2997(5) 0.7572(4) 0.7806(3) 0.0141(12) Uani 1 1 d .
C95 C 0.3223(8) 0.9996(6) 1.0058(4) 0.047(2) Uani 1 1 d .
H90G H 0.3673 1.0633 1.0138 0.056 Uiso 1 1 calc R
C120 C 0.7337(8) 0.9832(6) 0.6538(4) 0.053(2) Uani 1 1 d .
H12A H 0.7981 0.9654 0.679 0.079 Uiso 1 1 calc R
H12B H 0.6571 0.9622 0.6686 0.079 Uiso 1 1 calc R
H12C H 0.754 1.0517 0.6523 0.079 Uiso 1 1 calc R
C27 C 0.0690(6) 1.1838(4) 0.5964(3) 0.0288(16) Uani 1 1 d .
H27A H 0.0329 1.2205 0.5707 0.035 Uiso 1 1 calc R
C46 C 0.3603(5) 0.8760(4) 0.8616(3) 0.0166(13) Uani 1 1 d .
H46A H 0.3453 0.8999 0.8969 0.02 Uiso 1 1 calc R
C61 C 0.2290(5) 0.7281(4) 0.6596(2) 0.0126(12) Uani 1 1 d .
C47 C 0.2812(5) 0.7952(4) 0.8337(3) 0.0180(13) Uani 1 1 d .
H47A H 0.213 0.7645 0.8503 0.022 Uiso 1 1 calc R
B1 B 0.2163(6) 0.6531(4) 0.7548(3) 0.0118(13) Uani 1 1 d .
C121 C 0.7215(6) 0.9383(5) 0.5957(3) 0.0308(16) Uani 1 1 d .
C93 C 0.3106(8) 0.8351(5) 1.0104(3) 0.0388(19) Uani 1 1 d .
H90E H 0.3463 0.7855 1.0214 0.047 Uiso 1 1 calc R
C91 C 0.1367(7) 0.8853(6) 0.9639(3) 0.043(2) Uani 1 1 d .
C94 C 0.3738(8) 0.9256(6) 1.0226(4) 0.046(2) Uani 1 1 d .
H90F H 0.454 0.9396 1.0428 0.055 Uiso 1 1 calc R

loop_
_atom_site_aniso_label
_atom_site_aniso_U_11
_atom_site_aniso_U_22
_atom_site_aniso_U_33
_atom_site_aniso_U_23
_atom_site_aniso_U_13
_atom_site_aniso_U_12
Rh1 0.0091(2) 0.00621(19) 0.0173(3) -0.00015(16) 0.00356(18) 0.00163(15)
Fe1 0.0121(4) 0.0121(4) 0.0163(5) 0.0000(3) 0.0023(3) 0.0032(3)
S1 0.0094(7) 0.0065(6) 0.0192(8) 0.0006(5) 0.0022(6) 0.0016(5)
P1 0.0096(7) 0.0063(6) 0.0234(9) 0.0004(6) 0.0038(6) 0.0029(5)
O2 0.019(2) 0.023(2) 0.036(3) 0.0079(19) 0.009(2) 0.0081(18)
O1 0.024(2) 0.0114(19) 0.032(3) 0.0019(18) 0.014(2) -0.0018(17)
C18 0.040(4) 0.021(3) 0.046(5) 0.002(3) 0.010(4) 0.014(3)
C17 0.024(4) 0.036(4) 0.038(5) -0.020(3) -0.001(3) 0.009(3)
C22 0.028(4) 0.028(3) 0.027(4) 0.011(3) 0.011(3) 0.003(3)
C39 0.043(4) 0.025(3) 0.039(5) 0.017(3) 0.013(4) 0.027(3)
C16 0.008(3) 0.023(3) 0.031(4) -0.005(3) 0.003(3) 0.007(2)
C10 0.011(3) 0.013(3) 0.024(4) 0.005(2) 0.004(2) 0.006(2)
N1 0.006(2) 0.005(2) 0.026(3) -0.0021(19) 0.003(2) 0.0019(17)
C23 0.040(4) 0.026(3) 0.025(4) 0.004(3) 0.013(3) 0.008(3)
C112 0.050(6) 0.040(4) 0.052(6) 0.006(4) 0.007(4) -0.005(4)
C2 0.011(3) 0.015(3) 0.023(3) -0.001(2) 0.004(2) 0.007(2)
C40 0.026(4) 0.030(3) 0.037(4) 0.011(3) 0.006(3) 0.018(3)
C38 0.037(4) 0.019(3) 0.032(4) 0.001(3) 0.011(3) 0.015(3)
C21 0.033(4) 0.019(3) 0.034(4) 0.010(3) 0.011(3) 0.008(3)
C102 0.054(5) 0.027(4) 0.039(5) -0.005(3) 0.001(4) 0.011(3)
C8 0.011(3) 0.012(3) 0.028(4) 0.000(2) 0.008(3) 0.001(2)
C116 0.054(5) 0.033(4) 0.045(5) 0.007(4) 0.007(4) 0.012(4)
C30 0.009(3) 0.009(2) 0.030(4) 0.001(2) -0.003(2) 0.003(2)
C53 0.019(3) 0.008(2) 0.029(4) -0.004(2) 0.002(3) -0.002(2)
C14 0.012(3) 0.019(3) 0.034(4) 0.001(3) -0.008(3) -0.001(2)
C32 0.012(3) 0.020(3) 0.038(4) 0.006(3) 0.002(3) 0.003(2)
C25 0.022(3) 0.016(3) 0.026(4) 0.006(3) -0.002(3) 0.003(2)
C29 0.028(4) 0.015(3) 0.022(4) 0.001(2) 0.003(3) 0.010(3)
C33 0.020(3) 0.015(3) 0.034(4) -0.004(3) -0.008(3) 0.000(2)
C35 0.017(3) 0.015(3) 0.023(4) -0.001(2) 0.003(3) 0.006(2)
C3 0.013(3) 0.009(2) 0.015(3) 0.001(2) -0.004(2) 0.002(2)
C20 0.019(3) 0.020(3) 0.023(4) 0.003(3) 0.003(3) 0.002(2)
C56 0.040(4) 0.011(3) 0.026(4) 0.001(2) 0.013(3) 0.013(3)
C81 0.020(3) 0.011(3) 0.019(3) 0.003(2) 0.007(3) 0.001(2)
C24 0.011(3) 0.010(3) 0.032(4) 0.001(2) 0.005(3) 0.004(2)
C57 0.017(3) 0.009(3) 0.034(4) 0.005(2) 0.007(3) 0.000(2)
C49 0.027(4) 0.036(4) 0.014(3) -0.008(3) -0.002(3) 0.017(3)
C54 0.036(4) 0.015(3) 0.024(4) -0.006(3) 0.002(3) -0.005(3)
C1 0.009(3) 0.019(3) 0.025(4) 0.005(2) 0.008(2) 0.006(2)
C11 0.012(3) 0.012(2) 0.012(3) 0.000(2) 0.002(2) 0.004(2)
C26 0.025(4) 0.022(3) 0.031(4) 0.001(3) -0.003(3) 0.013(3)
C114 0.041(5) 0.049(5) 0.078(7) 0.029(5) 0.021(5) 0.017(4)
C44 0.012(3) 0.010(3) 0.024(4) 0.003(2) 0.007(2) 0.002(2)
C104 0.036(5) 0.048(5) 0.042(5) -0.014(4) 0.004(4) 0.008(4)
C103 0.051(5) 0.041(4) 0.048(5) -0.008(4) 0.003(4) 0.032(4)
C7 0.012(3) 0.015(3) 0.016(3) 0.003(2) 0.005(2) -0.004(2)
C31 0.022(3) 0.009(3) 0.035(4) 0.003(3) 0.002(3) 0.004(2)
C62 0.022(3) 0.013(3) 0.013(3) -0.001(2) 0.005(2) 0.006(2)
C6 0.016(3) 0.014(3) 0.018(3) -0.002(2) 0.001(2) 0.006(2)
C110 0.082(8) 0.089(8) 0.092(9) 0.062(7) 0.047(7) 0.057(6)
C41 0.017(3) 0.015(3) 0.026(4) 0.009(2) 0.008(3) 0.007(2)
C59 0.021(3) 0.017(3) 0.027(4) 0.000(3) 0.012(3) 0.010(2)
C9 0.009(3) 0.013(3) 0.027(4) 0.003(2) 0.005(2) 0.005(2)
C4 0.010(3) 0.013(3) 0.014(3) 0.002(2) 0.001(2) 0.005(2)
C111 0.074(7) 0.073(7) 0.066(7) 0.039(5) 0.036(6) 0.030(6)
C13 0.011(3) 0.010(3) 0.023(4) -0.002(2) 0.000(2) 0.002(2)
C101 0.038(4) 0.026(3) 0.036(5) -0.010(3) 0.018(4) 0.009(3)
C12 0.009(3) 0.009(2) 0.015(3) 0.000(2) 0.005(2) -0.001(2)
C28 0.035(4) 0.014(3) 0.028(4) 0.001(3) 0.003(3) 0.006(3)
C19 0.021(4) 0.024(3) 0.058(5) -0.009(3) 0.015(3) 0.007(3)
C15 0.021(3) 0.016(3) 0.046(5) 0.010(3) 0.018(3) 0.002(3)
C126 0.033(4) 0.032(4) 0.045(5) 0.024(3) 0.012(4) 0.010(3)
C71 0.016(3) 0.017(3) 0.017(3) -0.006(2) -0.005(2) 0.011(2)
C113 0.074(7) 0.055(6) 0.048(6) 0.005(5) 0.011(5) -0.006(5)
C45 0.014(3) 0.010(2) 0.021(3) -0.001(2) -0.004(2) 0.001(2)
C5 0.011(3) 0.014(3) 0.013(3) -0.002(2) 0.003(2) 0.001(2)
C90 0.039(6) 0.109(8) 0.055(7) 0.014(6) -0.005(5) 0.006(5)
C43 0.012(3) 0.016(3) 0.018(3) -0.001(2) -0.002(2) 0.006(2)
C48 0.021(3) 0.019(3) 0.022(4) -0.002(3) -0.007(3) -0.002(3)
C36 0.013(3) 0.011(2) 0.015(3) 0.005(2) 0.008(2) 0.006(2)
C105 0.047(5) 0.026(4) 0.037(5) -0.009(3) 0.015(4) -0.003(3)
C100 0.038(5) 0.028(4) 0.056(6) 0.000(4) 0.011(4) 0.007(3)
C58 0.016(3) 0.023(3) 0.043(5) -0.004(3) -0.002(3) -0.001(3)
C37 0.027(3) 0.015(3) 0.020(4) 0.001(2) 0.006(3) 0.010(2)
C125 0.022(4) 0.067(5) 0.042(5) 0.029(4) 0.012(4) 0.007(4)
C123 0.019(4) 0.055(5) 0.053(6) -0.003(4) 0.009(4) 0.013(3)
C51 0.023(4) 0.021(3) 0.030(4) 0.003(3) -0.001(3) 0.005(3)
C96 0.049(5) 0.032(4) 0.039(5) -0.001(3) 0.022(4) 0.005(3)
C106 0.040(5) 0.039(4) 0.025(4) -0.001(3) 0.009(3) 0.006(3)
C122 0.017(3) 0.038(4) 0.037(5) 0.009(3) -0.003(3) 0.000(3)
C115 0.064(6) 0.036(4) 0.068(7) 0.006(4) 0.026(5) 0.008(4)
C55 0.045(4) 0.011(3) 0.033(4) -0.007(3) 0.013(3) -0.002(3)
C124 0.033(5) 0.079(6) 0.033(5) -0.005(4) 0.000(4) 0.014(4)
C50 0.027(4) 0.035(4) 0.012(3) 0.005(3) 0.004(3) 0.001(3)
C52 0.018(3) 0.022(3) 0.020(4) 0.002(3) -0.003(3) 0.004(2)
C92 0.050(5) 0.040(4) 0.038(5) 0.006(4) 0.017(4) 0.019(4)
C34 0.024(4) 0.018(3) 0.031(4) -0.002(3) -0.002(3) 0.009(3)
C42 0.009(3) 0.011(3) 0.021(3) 0.004(2) -0.002(2) 0.000(2)
C95 0.050(5) 0.037(4) 0.050(6) -0.007(4) 0.010(4) 0.005(4)
C120 0.057(6) 0.039(4) 0.056(6) -0.002(4) 0.003(5) 0.005(4)
C27 0.029(4) 0.028(3) 0.034(4) 0.015(3) 0.003(3) 0.015(3)
C46 0.019(3) 0.015(3) 0.016(3) 0.001(2) 0.007(3) 0.004(2)
C61 0.007(3) 0.018(3) 0.017(3) 0.000(2) 0.005(2) 0.009(2)
C47 0.018(3) 0.015(3) 0.020(3) 0.000(2) 0.006(3) 0.001(2)
B1 0.010(3) 0.003(3) 0.024(4) 0.002(2) 0.007(3) 0.003(2)
C121 0.027(4) 0.027(3) 0.037(4) 0.015(3) 0.012(3) -0.001(3)
C93 0.057(5) 0.040(4) 0.028(4) 0.003(3) 0.015(4) 0.024(4)
C91 0.038(5) 0.056(5) 0.035(5) 0.006(4) 0.006(4) 0.012(4)
C94 0.045(5) 0.051(5) 0.038(5) -0.011(4) 0.004(4) 0.009(4)

loop_
_atom_type_symbol
_atom_type_description
_atom_type_scat_dispersion_real
_atom_type_scat_dispersion_imag
_atom_type_scat_source
C C 0.0033 0.0016 'International Tables Vol C Tables 4.2.6.8 and 6.1.1.4'
H H 0 0 'International Tables Vol C Tables 4.2.6.8 and 6.1.1.4'
B B 0.0013 0.0007 'International Tables Vol C Tables 4.2.6.8 and 6.1.1.4'
Fe Fe 0.3463 0.8444 'International Tables Vol C Tables 4.2.6.8 and 6.1.1.4'
N N 0.0061 0.0033 'International Tables Vol C Tables 4.2.6.8 and 6.1.1.4'
O O 0.0106 0.006 'International Tables Vol C Tables 4.2.6.8 and 6.1.1.4'
P P 0.1023 0.0942 'International Tables Vol C Tables 4.2.6.8 and 6.1.1.4'
Rh Rh -1.1178 0.9187 'International Tables Vol C Tables 4.2.6.8 and 6.1.1.4'
S S 0.1246 0.1234 'International Tables Vol C Tables 4.2.6.8 and 6.1.1.4'

loop_
_geom_angle_atom_site_label_1
_geom_angle_atom_site_label_2
_geom_angle_atom_site_label_3
_geom_angle
C71 Rh1 C61 93.7(2)
C71 Rh1 P1 90.69(16)
C61 Rh1 P1 167.86(16)
C71 Rh1 S1 148.58(17)
C61 Rh1 S1 85.54(16)
P1 Rh1 S1 84.80(5)
C71 Rh1 C43 97.2(2)
C61 Rh1 C43 78.0(2)
P1 Rh1 C43 112.67(13)
S1 Rh1 C43 113.25(14)
C71 Rh1 Fe1 52.58(15)
C61 Rh1 Fe1 45.63(18)
P1 Rh1 Fe1 132.62(5)
S1 Rh1 Fe1 110.65(4)
C43 Rh1 Fe1 101.93(13)
C81 Fe1 C61 91.7(3)
C81 Fe1 C49 93.6(3)
C61 Fe1 C49 123.7(3)
C81 Fe1 C71 85.7(2)
C61 Fe1 C71 91.6(2)
C49 Fe1 C71 144.7(3)
C81 Fe1 C50 95.1(3)
C61 Fe1 C50 162.8(2)
C49 Fe1 C50 40.2(3)
C71 Fe1 C50 104.7(3)
C81 Fe1 C48 126.2(3)
C61 Fe1 C48 97.2(3)
C49 Fe1 C48 39.3(3)
C71 Fe1 C48 146.3(2)
C50 Fe1 C48 66.1(3)
C81 Fe1 C51 127.4(3)
C61 Fe1 C51 140.5(3)
C49 Fe1 C51 65.9(3)
C71 Fe1 C51 86.7(2)
C50 Fe1 C51 37.9(3)
C48 Fe1 C51 66.1(2)
C81 Fe1 C52 158.8(3)
C61 Fe1 C52 104.6(2)
C49 Fe1 C52 66.1(2)
C71 Fe1 C52 107.0(2)
C50 Fe1 C52 65.6(3)
C48 Fe1 C52 39.4(2)
C51 Fe1 C52 39.8(2)
C81 Fe1 Rh1 104.1(2)
C61 Fe1 Rh1 49.45(16)
C49 Fe1 Rh1 160.75(19)
C71 Fe1 Rh1 46.44(18)
C50 Fe1 Rh1 142.34(19)
C48 Fe1 Rh1 121.62(19)
C51 Fe1 Rh1 107.43(18)
C52 Fe1 Rh1 96.86(18)
C11 S1 C12 98.5(3)
C11 S1 Rh1 107.18(19)
C12 S1 Rh1 124.30(19)
C24 P1 C4 97.5(3)
C24 P1 C30 103.4(3)
C4 P1 C30 105.8(3)
C24 P1 Rh1 117.90(19)
C4 P1 Rh1 107.53(17)
C30 P1 Rh1 121.54(18)
C16 C18 H18A 109.5
C16 C18 H18B 109.5
H18A C18 H18B 109.5
C16 C18 H18C 109.5
H18A C18 H18C 109.5
H18B C18 H18C 109.5
C16 C17 H17A 109.5
C16 C17 H17B 109.5
H17A C17 H17B 109.5
C16 C17 H17C 109.5
H17A C17 H17C 109.5
H17B C17 H17C 109.5
C20 C22 H22A 109.5
C20 C22 H22B 109.5
H22A C22 H22B 109.5
C20 C22 H22C 109.5
H22A C22 H22C 109.5
H22B C22 H22C 109.5
C38 C39 C40 117.7(6)
C38 C39 H39A 121.2
C40 C39 H39A 121.2
C18 C16 C19 108.6(5)
C18 C16 C2 110.5(5)
C19 C16 C2 112.6(5)
C18 C16 C17 108.8(5)
C19 C16 C17 107.9(6)
C2 C16 C17 108.3(5)
C1 C10 C11 117.4(5)
C1 C10 C9 123.1(5)
C11 C10 C9 119.5(5)
C61 N1 C62 114.0(5)
C61 N1 B1 119.1(4)
C62 N1 B1 126.8(4)
C20 C23 H23A 109.5
C20 C23 H23B 109.5
H23A C23 H23B 109.5
C20 C23 H23C 109.5
H23A C23 H23C 109.5
H23B C23 H23C 109.5
C113 C112 C111 119.5(9)
C113 C112 H11D 120.2
C111 C112 H11D 120.2
C3 C2 C1 118.0(5)
C3 C2 C16 118.8(5)
C1 C2 C16 123.1(5)
C41 C40 C39 120.4(6)
C41 C40 H40A 119.8
C39 C40 H40A 119.8
C37 C38 C39 121.1(6)
C37 C38 H38A 119.4
C39 C38 H38A 119.4
C20 C21 H21A 109.5
C20 C21 H21B 109.5
H21A C21 H21B 109.5
C20 C21 H21C 109.5
H21A C21 H21C 109.5
H21B C21 H21C 109.5
C101 C102 C103 120.6(8)
C101 C102 H10D 119.7
C103 C102 H10D 119.7
C13 C8 C7 122.1(5)
C13 C8 H8A 119
C7 C8 H8A 119
C115 C116 C111 124.8(9)
C115 C116 H11H 117.6
C111 C116 H11H 117.6
C35 C30 C31 119.5(5)
C35 C30 P1 125.2(5)
C31 C30 P1 115.3(5)
C54 C53 C62 117.3(6)
C54 C53 C58 120.8(6)
C62 C53 C58 121.8(5)
C9 C14 H14A 109.5
C9 C14 H14B 109.5
H14A C14 H14B 109.5
C9 C14 H14C 109.5
H14A C14 H14C 109.5
H14B C14 H14C 109.5
C31 C32 C33 119.2(6)
C31 C32 H32A 120.4
C33 C32 H32A 120.4
C26 C25 C24 121.7(5)
C26 C25 H25A 119.2
C24 C25 H25A 119.2
C28 C29 C24 120.7(6)
C28 C29 H29A 119.7
C24 C29 H29A 119.7
C34 C33 C32 120.2(5)
C34 C33 H33A 119.9
C32 C33 H33A 119.9
C30 C35 C34 120.5(6)
C30 C35 H35A 119.7
C34 C35 H35A 119.7
C2 C3 C4 121.8(5)
C2 C3 H3A 119.1
C4 C3 H3A 119.1
C21 C20 C7 113.0(5)
C21 C20 C23 109.2(5)
C7 C20 C23 109.2(5)
C21 C20 C22 107.3(5)
C7 C20 C22 109.5(5)
C23 C20 C22 108.5(5)
C55 C56 C57 120.2(6)
C55 C56 H56A 119.9
C57 C56 H56A 119.9
O2 C81 Fe1 177.2(5)
C25 C24 C29 117.6(6)
C25 C24 P1 117.4(4)
C29 C24 P1 124.6(5)
C62 C57 C56 118.4(6)
C62 C57 C59 123.3(5)
C56 C57 C59 118.3(5)
C48 C49 C50 107.7(6)
C48 C49 Fe1 71.4(3)
C50 C49 Fe1 70.9(3)
C48 C49 H49A 126.1
C50 C49 H49A 126.1
Fe1 C49 H49A 123.2
C55 C54 C53 120.6(6)
C55 C54 H54A 119.7
C53 C54 H54A 119.7
C10 C1 C2 122.2(5)
C10 C1 H1A 118.9
C2 C1 H1A 118.9
C4 C11 C10 121.6(5)
C4 C11 S1 119.4(4)
C10 C11 S1 119.0(4)
C25 C26 C27 119.4(6)
C25 C26 H26A 120.3
C27 C26 H26A 120.3
C113 C114 C115 118.5(9)
C113 C114 H11F 120.8
C115 C114 H11F 120.8
C45 C44 C43 120.2(5)
C45 C44 H44A 119.9
C43 C44 H44A 119.9
C103 C104 C105 119.5(8)
C103 C104 H10F 120.3
C105 C104 H10F 120.3
C104 C103 C102 120.9(8)
C104 C103 H10E 119.6
C102 C103 H10E 119.6
C8 C7 C6 117.6(5)
C8 C7 C20 119.9(5)
C6 C7 C20 122.5(5)
C32 C31 C30 120.4(6)
C32 C31 H31A 119.8
C30 C31 H31A 119.8
C57 C62 C53 122.0(5)
C57 C62 N1 120.9(5)
C53 C62 N1 116.9(5)
C7 C6 C5 123.8(5)
C7 C6 H6A 118.1
C5 C6 H6A 118.1
C111 C110 H11A 109.5
C111 C110 H11B 109.5
H11A C110 H11B 109.5
C111 C110 H11C 109.5
H11A C110 H11C 109.5
H11B C110 H11C 109.5
C40 C41 C36 123.1(5)
C40 C41 H41A 118.4
C36 C41 H41A 118.4
C57 C59 H59A 109.5
C57 C59 H59B 109.5
H59A C59 H59B 109.5
C57 C59 H59C 109.5
H59A C59 H59C 109.5
H59B C59 H59C 109.5
C10 C9 C13 109.1(4)
C10 C9 C15 111.7(5)
C13 C9 C15 111.3(5)
C10 C9 C14 110.9(5)
C13 C9 C14 108.2(5)
C15 C9 C14 105.6(5)
C3 C4 C11 118.9(5)
C3 C4 P1 121.0(4)
C11 C4 P1 120.0(4)
C112 C111 C116 115.9(9)
C112 C111 C110 121.8(10)
C116 C111 C110 122.3(10)
C8 C13 C12 117.4(5)
C8 C13 C9 121.0(5)
C12 C13 C9 121.5(5)
C102 C101 C106 118.9(7)
C102 C101 C100 121.5(7)
C106 C101 C100 119.7(7)
C5 C12 C13 124.8(5)
C5 C12 S1 118.7(4)
C13 C12 S1 116.5(4)
C27 C28 C29 120.4(6)
C27 C28 H28A 119.8
C29 C28 H28A 119.8
C16 C19 H19A 109.5
C16 C19 H19B 109.5
H19A C19 H19B 109.5
C16 C19 H19C 109.5
H19A C19 H19C 109.5
H19B C19 H19C 109.5
C9 C15 H15A 109.5
C9 C15 H15B 109.5
H15A C15 H15B 109.5
C9 C15 H15C 109.5
H15A C15 H15C 109.5
H15B C15 H15C 109.5
C125 C126 C121 121.9(7)
C125 C126 H12H 119
C121 C126 H12H 119
O1 C71 Rh1 148.2(5)
O1 C71 Fe1 130.7(5)
Rh1 C71 Fe1 81.0(2)
C114 C113 C112 123.3(9)
C114 C113 H11E 118.3
C112 C113 H11E 118.3
C44 C45 C46 119.2(5)
C44 C45 H45A 120.4
C46 C45 H45A 120.4
C12 C5 C6 114.2(5)
C12 C5 B1 126.5(5)
C6 C5 B1 118.5(5)
C91 C90 H90A 109.5
C91 C90 H90B 109.5
H90A C90 H90B 109.5
C91 C90 H90C 109.5
H90A C90 H90C 109.5
H90B C90 H90C 109.5
C42 C43 C44 122.0(5)
C42 C43 Rh1 79.0(3)
C44 C43 Rh1 106.9(4)
C42 C43 H43A 119
C44 C43 H43A 119
Rh1 C43 H43A 84
C49 C48 C52 108.3(5)
C49 C48 Fe1 69.3(3)
C52 C48 Fe1 71.1(3)
C49 C48 H48A 125.9
C52 C48 H48A 125.9
Fe1 C48 H48A 125.3
C41 C36 C37 114.9(5)
C41 C36 B1 121.9(5)
C37 C36 B1 123.2(5)
C106 C105 C104 119.3(8)
C106 C105 H10G 120.3
C104 C105 H10G 120.3
C101 C100 100A 109.5
C101 C100 100B 109.5
100A C100 100B 109.5
C101 C100 100C 109.5
100A C100 100C 109.5
100B C100 100C 109.5
C53 C58 H58A 109.5
C53 C58 H58B 109.5
H58A C58 H58B 109.5
C53 C58 H58C 109.5
H58A C58 H58C 109.5
H58B C58 H58C 109.5
C38 C37 C36 122.8(6)
C38 C37 H37A 118.6
C36 C37 H37A 118.6
C124 C125 C126 120.0(8)
C124 C125 H12G 120
C126 C125 H12G 120
C124 C123 C122 120.2(7)
C124 C123 H12E 119.9
C122 C123 H12E 119.9
C50 C51 C52 108.7(6)
C50 C51 Fe1 70.5(4)
C52 C51 Fe1 70.4(4)
C50 C51 H51A 125.6
C52 C51 H51A 125.6
Fe1 C51 H51A 125
C95 C96 C91 123.4(8)
C95 C96 H90H 118.3
C91 C96 H90H 118.3
C105 C106 C101 120.8(8)
C105 C106 H10H 119.6
C101 C106 H10H 119.6
C121 C122 C123 119.9(7)
C121 C122 H12D 120
C123 C122 H12D 120
C116 C115 C114 117.9(8)
C116 C115 H11G 121.1
C114 C115 H11G 121.1
C56 C55 C54 121.3(6)
C56 C55 H55A 119.3
C54 C55 H55A 119.3
C125 C124 C123 120.0(8)
C125 C124 H12F 120
C123 C124 H12F 120
C51 C50 C49 108.6(6)
C51 C50 Fe1 71.6(4)
C49 C50 Fe1 68.9(4)
C51 C50 H50A 125.7
C49 C50 H50A 125.7
Fe1 C50 H50A 125.4
C48 C52 C51 106.7(6)
C48 C52 Fe1 69.5(3)
C51 C52 Fe1 69.7(4)
C48 C52 H52A 126.7
C51 C52 H52A 126.7
Fe1 C52 H52A 125.6
C91 C92 C93 120.7(7)
C91 C92 H90D 119.6
C93 C92 H90D 119.6
C33 C34 C35 120.1(6)
C33 C34 H34A 119.9
C35 C34 H34A 119.9
C43 C42 C47 116.1(5)
C43 C42 B1 123.7(5)
C47 C42 B1 119.1(5)
C96 C95 C94 118.3(7)
C96 C95 H90G 120.8
C94 C95 H90G 120.8
C121 C120 H12A 109.5
C121 C120 H12B 109.5
H12A C120 H12B 109.5
C121 C120 H12C 109.5
H12A C120 H12C 109.5
H12B C120 H12C 109.5
C28 C27 C26 120.1(6)
C28 C27 H27A 119.9
C26 C27 H27A 119.9
C47 C46 C45 120.9(5)
C47 C46 H46A 119.5
C45 C46 H46A 119.5
N1 C61 Fe1 147.9(4)
N1 C61 Rh1 127.0(4)
Fe1 C61 Rh1 84.9(2)
C46 C47 C42 121.5(5)
C46 C47 H47A 119.3
C42 C47 H47A 119.3
C36 B1 C42 111.8(5)
C36 B1 C5 111.2(5)
C42 B1 C5 108.4(4)
C36 B1 N1 105.7(4)
C42 B1 N1 107.1(4)
C5 B1 N1 112.7(4)
C126 C121 C122 117.8(7)
C126 C121 C120 121.1(7)
C122 C121 C120 121.0(7)
C94 C93 C92 119.3(8)
C94 C93 H90E 120.4
C92 C93 H90E 120.4
C92 C91 C96 117.4(8)
C92 C91 C90 120.6(8)
C96 C91 C90 121.9(9)
C93 C94 C95 120.8(8)
C93 C94 H90F 119.6
C95 C94 H90F 119.6

loop_
_geom_bond_atom_site_label_1
_geom_bond_atom_site_label_2
_geom_bond_distance
Rh1 C71 1.906(7)
Rh1 C61 1.981(5)
Rh1 P1 2.3213(13)
Rh1 S1 2.4025(15)
Rh1 C43 2.535(6)
Rh1 Fe1 2.5970(9)
Fe1 C81 1.756(6)
Fe1 C61 1.864(6)
Fe1 C49 2.069(6)
Fe1 C71 2.088(5)
Fe1 C50 2.095(7)
Fe1 C48 2.097(6)
Fe1 C51 2.109(7)
Fe1 C52 2.118(6)
S1 C11 1.778(5)
S1 C12 1.806(6)
P1 C24 1.821(6)
P1 C4 1.830(6)
P1 C30 1.831(6)
O2 C81 1.153(7)
O1 C71 1.186(7)
C18 C16 1.518(9)
C18 H18A 0.98
C18 H18B 0.98
C18 H18C 0.98
C17 C16 1.546(9)
C17 H17A 0.98
C17 H17B 0.98
C17 H17C 0.98
C22 C20 1.555(8)
C22 H22A 0.98
C22 H22B 0.98
C22 H22C 0.98
C39 C38 1.380(10)
C39 C40 1.422(9)
C39 H39A 0.95
C16 C19 1.531(9)
C16 C2 1.540(7)
C10 C1 1.395(7)
C10 C11 1.401(8)
C10 C9 1.533(7)
N1 C61 1.298(7)
N1 C62 1.456(6)
N1 B1 1.660(8)
C23 C20 1.546(9)
C23 H23A 0.98
C23 H23B 0.98
C23 H23C 0.98
C112 C113 1.393(13)
C112 C111 1.393(13)
C112 H11D 0.95
C2 C3 1.380(8)
C2 C1 1.410(8)
C40 C41 1.366(8)
C40 H40A 0.95
C38 C37 1.369(8)
C38 H38A 0.95
C21 C20 1.517(9)
C21 H21A 0.98
C21 H21B 0.98
C21 H21C 0.98
C102 C101 1.375(11)
C102 C103 1.389(11)
C102 H10D 0.95
C8 C13 1.386(8)
C8 C7 1.392(8)
C8 H8A 0.95
C116 C115 1.356(12)
C116 C111 1.410(12)
C116 H11H 0.95
C30 C35 1.376(9)
C30 C31 1.408(9)
C53 C54 1.403(8)
C53 C62 1.420(8)
C53 C58 1.490(9)
C14 C9 1.556(9)
C14 H14A 0.98
C14 H14B 0.98
C14 H14C 0.98
C32 C31 1.392(8)
C32 C33 1.401(10)
C32 H32A 0.95
C25 C26 1.386(9)
C25 C24 1.388(8)
C25 H25A 0.95
C29 C28 1.387(9)
C29 C24 1.415(7)
C29 H29A 0.95
C33 C34 1.386(9)
C33 H33A 0.95
C35 C34 1.393(8)
C35 H35A 0.95
C3 C4 1.388(7)
C3 H3A 0.95
C20 C7 1.535(9)
C56 C55 1.370(9)
C56 C57 1.413(8)
C56 H56A 0.95
C57 C62 1.389(8)
C57 C59 1.503(8)
C49 C48 1.400(9)
C49 C50 1.431(9)
C49 H49A 0.95
C54 C55 1.388(10)
C54 H54A 0.95
C1 H1A 0.95
C11 C4 1.397(7)
C26 C27 1.398(9)
C26 H26A 0.95
C114 C113 1.356(12)
C114 C115 1.414(12)
C114 H11F 0.95
C44 C45 1.373(8)
C44 C43 1.415(7)
C44 H44A 0.95
C104 C103 1.374(12)
C104 C105 1.401(12)
C104 H10F 0.95
C103 H10E 0.95
C7 C6 1.400(8)
C31 H31A 0.95
C6 C5 1.420(8)
C6 H6A 0.95
C110 C111 1.436(13)
C110 H11A 0.98
C110 H11B 0.98
C110 H11C 0.98
C41 C36 1.400(8)
C41 H41A 0.95
C59 H59A 0.98
C59 H59B 0.98
C59 H59C 0.98
C9 C13 1.542(8)
C9 C15 1.544(8)
C13 C12 1.399(8)
C101 C106 1.400(10)
C101 C100 1.520(10)
C12 C5 1.390(8)
C28 C27 1.369(9)
C28 H28A 0.95
C19 H19A 0.98
C19 H19B 0.98
C19 H19C 0.98
C15 H15A 0.98
C15 H15B 0.98
C15 H15C 0.98
C126 C125 1.367(11)
C126 C121 1.384(10)
C126 H12H 0.95
C113 H11E 0.95
C45 C46 1.395(8)
C45 H45A 0.95
C5 B1 1.649(8)
C90 C91 1.464(11)
C90 H90A 0.98
C90 H90B 0.98
C90 H90C 0.98
C43 C42 1.400(8)
C43 H43A 0.95
C48 C52 1.420(8)
C48 H48A 0.95
C36 C37 1.419(7)
C36 B1 1.636(8)
C105 C106 1.390(11)
C105 H10G 0.95
C100 100A 0.98
C100 100B 0.98
C100 100C 0.98
C58 H58A 0.98
C58 H58B 0.98
C58 H58C 0.98
C37 H37A 0.95
C125 C124 1.352(12)
C125 H12G 0.95
C123 C124 1.380(11)
C123 C122 1.389(11)
C123 H12E 0.95
C51 C50 1.367(9)
C51 C52 1.439(9)
C51 H51A 0.95
C96 C95 1.362(11)
C96 C91 1.395(10)
C96 H90H 0.95
C106 H10H 0.95
C122 C121 1.388(10)
C122 H12D 0.95
C115 H11G 0.95
C55 H55A 0.95
C124 H12F 0.95
C50 H50A 0.95
C52 H52A 0.95
C92 C91 1.369(11)
C92 C93 1.439(11)
C92 H90D 0.95
C34 H34A 0.95
C42 C47 1.424(8)
C42 B1 1.637(7)
C95 C94 1.409(11)
C95 H90G 0.95
C120 C121 1.479(11)
C120 H12A 0.98
C120 H12B 0.98
C120 H12C 0.98
C27 H27A 0.95
C46 C47 1.386(7)
C46 H46A 0.95
C47 H47A 0.95
C93 C94 1.350(10)
C93 H90E 0.95
C94 H90F 0.95

loop_
_geom_torsion_atom_site_label_1
_geom_torsion_atom_site_label_2
_geom_torsion_atom_site_label_3
_geom_torsion_atom_site_label_4
_geom_torsion
C71 Rh1 Fe1 C81 69.8(3)
C61 Rh1 Fe1 C81 -79.9(3)
P1 Rh1 Fe1 C81 116.7(2)
S1 Rh1 Fe1 C81 -140.88(19)
C43 Rh1 Fe1 C81 -20.2(2)
C71 Rh1 Fe1 C61 149.7(3)
P1 Rh1 Fe1 C61 -163.4(2)
S1 Rh1 Fe1 C61 -61.0(2)
C43 Rh1 Fe1 C61 59.7(3)
C71 Rh1 Fe1 C49 -133.9(6)
C61 Rh1 Fe1 C49 76.4(6)
P1 Rh1 Fe1 C49 -87.1(6)
S1 Rh1 Fe1 C49 15.4(6)
C43 Rh1 Fe1 C49 136.1(6)
C61 Rh1 Fe1 C71 -149.7(3)
P1 Rh1 Fe1 C71 46.9(2)
S1 Rh1 Fe1 C71 149.3(2)
C43 Rh1 Fe1 C71 -90.0(2)
C71 Rh1 Fe1 C50 -48.6(4)
C61 Rh1 Fe1 C50 161.7(4)
P1 Rh1 Fe1 C50 -1.7(3)
S1 Rh1 Fe1 C50 100.7(3)
C43 Rh1 Fe1 C50 -138.6(3)
C71 Rh1 Fe1 C48 -139.7(3)
C61 Rh1 Fe1 C48 70.6(3)
P1 Rh1 Fe1 C48 -92.8(2)
S1 Rh1 Fe1 C48 9.6(2)
C43 Rh1 Fe1 C48 130.3(2)
C71 Rh1 Fe1 C51 -67.5(3)
C61 Rh1 Fe1 C51 142.8(3)
P1 Rh1 Fe1 C51 -20.6(2)
S1 Rh1 Fe1 C51 81.78(19)
C43 Rh1 Fe1 C51 -157.5(2)
C71 Rh1 Fe1 C52 -106.9(3)
C61 Rh1 Fe1 C52 103.4(3)
P1 Rh1 Fe1 C52 -60.02(18)
S1 Rh1 Fe1 C52 42.41(17)
C43 Rh1 Fe1 C52 163.1(2)
C71 Rh1 S1 C11 -91.9(4)
C61 Rh1 S1 C11 178.2(3)
P1 Rh1 S1 C11 -9.2(2)
C43 Rh1 S1 C11 103.3(2)
Fe1 Rh1 S1 C11 -143.0(2)
C71 Rh1 S1 C12 154.6(4)
C61 Rh1 S1 C12 64.7(3)
P1 Rh1 S1 C12 -122.6(2)
C43 Rh1 S1 C12 -10.2(2)
Fe1 Rh1 S1 C12 103.6(2)
C71 Rh1 P1 C24 48.0(3)
C61 Rh1 P1 C24 -63.5(9)
S1 Rh1 P1 C24 -100.9(2)
C43 Rh1 P1 C24 146.1(3)
Fe1 Rh1 P1 C24 12.6(2)
C71 Rh1 P1 C4 156.8(3)
C61 Rh1 P1 C4 45.3(9)
S1 Rh1 P1 C4 7.9(2)
C43 Rh1 P1 C4 -105.1(2)
Fe1 Rh1 P1 C4 121.3(2)
C71 Rh1 P1 C30 -81.2(3)
C61 Rh1 P1 C30 167.3(9)
S1 Rh1 P1 C30 129.9(3)
C43 Rh1 P1 C30 16.8(3)
Fe1 Rh1 P1 C30 -116.7(3)
C18 C16 C2 C3 55.2(7)
C19 C16 C2 C3 176.8(6)
C17 C16 C2 C3 -63.9(8)
C18 C16 C2 C1 -123.4(7)
C19 C16 C2 C1 -1.8(9)
C17 C16 C2 C1 117.5(7)
C38 C39 C40 C41 -0.8(10)
C40 C39 C38 C37 0.9(10)
C24 P1 C30 C35 117.6(5)
C4 P1 C30 C35 15.6(6)
Rh1 P1 C30 C35 -107.1(5)
C24 P1 C30 C31 -64.9(5)
C4 P1 C30 C31 -166.8(4)
Rh1 P1 C30 C31 70.4(5)
C31 C32 C33 C34 1.4(9)
C31 C30 C35 C34 3.4(8)
P1 C30 C35 C34 -179.2(4)
C1 C2 C3 C4 -2.2(9)
C16 C2 C3 C4 179.1(6)
C26 C25 C24 C29 -2.8(10)
C26 C25 C24 P1 170.1(5)
C28 C29 C24 C25 1.6(10)
C28 C29 C24 P1 -170.7(5)
C4 P1 C24 C25 -75.9(5)
C30 P1 C24 C25 175.7(5)
Rh1 P1 C24 C25 38.5(6)
C4 P1 C24 C29 96.4(6)
C30 P1 C24 C29 -11.9(6)
Rh1 P1 C24 C29 -149.2(5)
C55 C56 C57 C62 -2.0(9)
C55 C56 C57 C59 177.6(6)
C81 Fe1 C49 C48 149.2(4)
C61 Fe1 C49 C48 54.7(5)
C71 Fe1 C49 C48 -123.2(5)
C50 Fe1 C49 C48 -117.2(6)
C51 Fe1 C49 C48 -81.1(4)
C52 Fe1 C49 C48 -37.4(4)
Rh1 Fe1 C49 C48 -7.8(8)
C81 Fe1 C49 C50 -93.7(4)
C61 Fe1 C49 C50 171.9(4)
C71 Fe1 C49 C50 -6.0(6)
C48 Fe1 C49 C50 117.2(6)
C51 Fe1 C49 C50 36.0(4)
C52 Fe1 C49 C50 79.8(4)
Rh1 Fe1 C49 C50 109.4(6)
C62 C53 C54 C55 -0.6(10)
C58 C53 C54 C55 -179.7(7)
C11 C10 C1 C2 1.5(9)
C9 C10 C1 C2 -178.9(6)
C3 C2 C1 C10 -0.4(9)
C16 C2 C1 C10 178.2(6)
C1 C10 C11 C4 -0.1(9)
C9 C10 C11 C4 -179.7(5)
C1 C10 C11 S1 -177.2(5)
C9 C10 C11 S1 3.2(8)
C12 S1 C11 C4 139.1(5)
Rh1 S1 C11 C4 9.1(5)
C12 S1 C11 C10 -43.8(5)
Rh1 S1 C11 C10 -173.8(4)
C24 C25 C26 C27 1.3(10)
C105 C104 C103 C102 -0.3(11)
C101 C102 C103 C104 -1.3(11)
C13 C8 C7 C6 -0.7(8)
C13 C8 C7 C20 176.6(5)
C21 C20 C7 C8 -179.1(5)
C23 C20 C7 C8 -57.4(7)
C22 C20 C7 C8 61.3(7)
C21 C20 C7 C6 -1.9(8)
C23 C20 C7 C6 119.8(6)
C22 C20 C7 C6 -121.5(6)
C33 C32 C31 C30 1.3(9)
C35 C30 C31 C32 -3.7(8)
P1 C30 C31 C32 178.6(5)
C56 C57 C62 C53 4.2(9)
C59 C57 C62 C53 -175.4(6)
C56 C57 C62 N1 -170.4(5)
C59 C57 C62 N1 10.0(9)
C54 C53 C62 C57 -2.9(9)
C58 C53 C62 C57 176.2(6)
C54 C53 C62 N1 172.0(6)
C58 C53 C62 N1 -9.0(9)
C61 N1 C62 C57 88.3(7)
B1 N1 C62 C57 -88.4(7)
C61 N1 C62 C53 -86.5(7)
B1 N1 C62 C53 96.7(7)
C8 C7 C6 C5 1.0(8)
C20 C7 C6 C5 -176.2(5)
C39 C40 C41 C36 0.5(10)
C1 C10 C9 C13 -133.8(6)
C11 C10 C9 C13 45.8(7)
C1 C10 C9 C15 -10.4(8)
C11 C10 C9 C15 169.3(6)
C1 C10 C9 C14 107.1(7)
C11 C10 C9 C14 -73.3(7)
C2 C3 C4 C11 3.5(9)
C2 C3 C4 P1 -179.1(5)
C10 C11 C4 C3 -2.3(9)
S1 C11 C4 C3 174.7(4)
C10 C11 C4 P1 -179.8(4)
S1 C11 C4 P1 -2.7(7)
C24 P1 C4 C3 -60.3(5)
C30 P1 C4 C3 46.0(5)
Rh1 P1 C4 C3 177.2(4)
C24 P1 C4 C11 117.1(5)
C30 P1 C4 C11 -136.7(5)
Rh1 P1 C4 C11 -5.4(5)
C113 C112 C111 C116 -0.5(13)
C113 C112 C111 C110 -179.1(9)
C115 C116 C111 C112 -2.0(14)
C115 C116 C111 C110 176.6(9)
C7 C8 C13 C12 -1.1(8)
C7 C8 C13 C9 179.8(5)
C10 C9 C13 C8 130.3(6)
C15 C9 C13 C8 6.6(7)
C14 C9 C13 C8 -109.0(6)
C10 C9 C13 C12 -48.8(7)
C15 C9 C13 C12 -172.5(5)
C14 C9 C13 C12 71.9(6)
C103 C102 C101 C106 2.6(10)
C103 C102 C101 C100 -177.8(6)
C8 C13 C12 C5 2.9(8)
C9 C13 C12 C5 -178.0(5)
C8 C13 C12 S1 -177.5(4)
C9 C13 C12 S1 1.6(7)
C11 S1 C12 C5 -139.7(4)
Rh1 S1 C12 C5 -22.1(5)
C11 S1 C12 C13 40.7(5)
Rh1 S1 C12 C13 158.3(3)
C24 C29 C28 C27 1.1(10)
C61 Rh1 C71 O1 -163.3(9)
P1 Rh1 C71 O1 28.0(9)
S1 Rh1 C71 O1 109.2(9)
C43 Rh1 C71 O1 -84.9(9)
Fe1 Rh1 C71 O1 175.5(10)
C61 Rh1 C71 Fe1 21.2(2)
P1 Rh1 C71 Fe1 -147.50(13)
S1 Rh1 C71 Fe1 -66.4(3)
C43 Rh1 C71 Fe1 99.54(18)
C81 Fe1 C71 O1 69.0(6)
C61 Fe1 C71 O1 160.5(6)
C49 Fe1 C71 O1 -21.2(8)
C50 Fe1 C71 O1 -25.2(6)
C48 Fe1 C71 O1 -93.9(7)
C51 Fe1 C71 O1 -58.9(6)
C52 Fe1 C71 O1 -93.7(6)
Rh1 Fe1 C71 O1 -176.9(7)
C81 Fe1 C71 Rh1 -114.1(3)
C61 Fe1 C71 Rh1 -22.6(2)
C49 Fe1 C71 Rh1 155.7(3)
C50 Fe1 C71 Rh1 151.7(2)
C48 Fe1 C71 Rh1 83.0(5)
C51 Fe1 C71 Rh1 118.0(2)
C52 Fe1 C71 Rh1 83.3(3)
C115 C114 C113 C112 -0.5(15)
C111 C112 C113 C114 1.7(15)
C43 C44 C45 C46 -0.5(9)
C13 C12 C5 C6 -2.5(8)
S1 C12 C5 C6 177.9(4)
C13 C12 C5 B1 -172.3(5)
S1 C12 C5 B1 8.2(7)
C7 C6 C5 C12 0.5(8)
C7 C6 C5 B1 171.1(5)
C45 C44 C43 C42 1.6(9)
C45 C44 C43 Rh1 89.1(6)
C71 Rh1 C43 C42 -172.4(3)
C61 Rh1 C43 C42 -80.1(3)
P1 Rh1 C43 C42 93.8(3)
S1 Rh1 C43 C42 -0.3(3)
Fe1 Rh1 C43 C42 -119.2(3)
C71 Rh1 C43 C44 67.3(4)
C61 Rh1 C43 C44 159.6(5)
P1 Rh1 C43 C44 -26.5(4)
S1 Rh1 C43 C44 -120.6(4)
Fe1 Rh1 C43 C44 120.5(4)
C50 C49 C48 C52 -1.3(7)
Fe1 C49 C48 C52 60.7(4)
C50 C49 C48 Fe1 -62.0(4)
C81 Fe1 C48 C49 -39.4(5)
C61 Fe1 C48 C49 -136.8(4)
C71 Fe1 C48 C49 119.4(5)
C50 Fe1 C48 C49 38.9(4)
C51 Fe1 C48 C49 80.6(4)
C52 Fe1 C48 C49 118.9(6)
Rh1 Fe1 C48 C49 177.0(3)
C81 Fe1 C48 C52 -158.3(4)
C61 Fe1 C48 C52 104.3(4)
C49 Fe1 C48 C52 -118.9(6)
C71 Fe1 C48 C52 0.4(7)
C50 Fe1 C48 C52 -80.0(4)
C51 Fe1 C48 C52 -38.4(4)
Rh1 Fe1 C48 C52 58.1(4)
C40 C41 C36 C37 -0.3(9)
C40 C41 C36 B1 179.9(6)
C103 C104 C105 C106 0.5(10)
C39 C38 C37 C36 -0.8(10)
C41 C36 C37 C38 0.5(9)
B1 C36 C37 C38 -179.7(6)
C121 C126 C125 C124 1.9(12)
C81 Fe1 C51 C50 37.1(5)
C61 Fe1 C51 C50 -152.4(4)
C49 Fe1 C51 C50 -38.1(4)
C71 Fe1 C51 C50 119.1(4)
C48 Fe1 C51 C50 -81.3(4)
C52 Fe1 C51 C50 -119.2(5)
Rh1 Fe1 C51 C50 161.2(3)
C81 Fe1 C51 C52 156.2(4)
C61 Fe1 C51 C52 -33.3(5)
C49 Fe1 C51 C52 81.1(4)
C71 Fe1 C51 C52 -121.7(4)
C50 Fe1 C51 C52 119.2(5)
C48 Fe1 C51 C52 37.9(4)
Rh1 Fe1 C51 C52 -79.6(3)
C104 C105 C106 C101 0.8(10)
C102 C101 C106 C105 -2.4(10)
C100 C101 C106 C105 178.0(6)
C124 C123 C122 C121 -2.1(11)
C111 C116 C115 C114 3.2(14)
C113 C114 C115 C116 -1.8(14)
C57 C56 C55 C54 -1.4(10)
C53 C54 C55 C56 2.8(11)
C126 C125 C124 C123 0.1(13)
C122 C123 C124 C125 0.0(13)
C52 C51 C50 C49 -1.1(8)
Fe1 C51 C50 C49 59.2(5)
C52 C51 C50 Fe1 -60.3(5)
C48 C49 C50 C51 1.5(7)
Fe1 C49 C50 C51 -60.8(5)
C48 C49 C50 Fe1 62.3(4)
C81 Fe1 C50 C51 -151.3(4)
C61 Fe1 C50 C51 95.9(9)
C49 Fe1 C50 C51 119.2(6)
C71 Fe1 C50 C51 -64.4(4)
C48 Fe1 C50 C51 81.2(4)
C52 Fe1 C50 C51 37.9(4)
Rh1 Fe1 C50 C51 -30.2(5)
C81 Fe1 C50 C49 89.5(4)
C61 Fe1 C50 C49 -23.4(11)
C71 Fe1 C50 C49 176.4(4)
C48 Fe1 C50 C49 -38.0(4)
C51 Fe1 C50 C49 -119.2(6)
C52 Fe1 C50 C49 -81.3(4)
Rh1 Fe1 C50 C49 -149.4(3)
C49 C48 C52 C51 0.6(7)
Fe1 C48 C52 C51 60.2(4)
C49 C48 C52 Fe1 -59.6(4)
C50 C51 C52 C48 0.3(7)
Fe1 C51 C52 C48 -60.0(4)
C50 C51 C52 Fe1 60.3(5)
C81 Fe1 C52 C48 55.5(8)
C61 Fe1 C52 C48 -83.5(4)
C49 Fe1 C52 C48 37.3(4)
C71 Fe1 C52 C48 -179.7(4)
C50 Fe1 C52 C48 81.5(4)
C51 Fe1 C52 C48 117.6(5)
Rh1 Fe1 C52 C48 -133.3(4)
C81 Fe1 C52 C51 -62.1(8)
C61 Fe1 C52 C51 158.9(4)
C49 Fe1 C52 C51 -80.4(4)
C71 Fe1 C52 C51 62.6(4)
C50 Fe1 C52 C51 -36.1(4)
C48 Fe1 C52 C51 -117.6(5)
Rh1 Fe1 C52 C51 109.1(3)
C32 C33 C34 C35 -1.8(9)
C30 C35 C34 C33 -0.7(9)
C44 C43 C42 C47 -2.0(8)
Rh1 C43 C42 C47 -105.3(5)
C44 C43 C42 B1 -170.4(5)
Rh1 C43 C42 B1 86.4(5)
C91 C96 C95 C94 -1.1(12)
C29 C28 C27 C26 -2.7(11)
C25 C26 C27 C28 1.5(11)
C44 C45 C46 C47 -0.2(9)
C62 N1 C61 Fe1 -13.0(10)
B1 N1 C61 Fe1 164.0(6)
C62 N1 C61 Rh1 173.3(4)
B1 N1 C61 Rh1 -9.7(7)
C81 Fe1 C61 N1 -67.7(8)
C49 Fe1 C61 N1 27.7(9)
C71 Fe1 C61 N1 -153.5(8)
C50 Fe1 C61 N1 45.6(14)
C48 Fe1 C61 N1 59.1(8)
C51 Fe1 C61 N1 119.8(8)
C52 Fe1 C61 N1 98.5(8)
Rh1 Fe1 C61 N1 -175.0(9)
C81 Fe1 C61 Rh1 107.2(2)
C49 Fe1 C61 Rh1 -157.4(2)
C71 Fe1 C61 Rh1 21.5(2)
C50 Fe1 C61 Rh1 -139.4(8)
C48 Fe1 C61 Rh1 -126.0(2)
C51 Fe1 C61 Rh1 -65.2(4)
C52 Fe1 C61 Rh1 -86.5(2)
C71 Rh1 C61 N1 153.0(5)
P1 Rh1 C61 N1 -95.9(9)
S1 Rh1 C61 N1 -58.5(5)
C43 Rh1 C61 N1 56.4(5)
Fe1 Rh1 C61 N1 176.6(6)
C71 Rh1 C61 Fe1 -23.7(2)
P1 Rh1 C61 Fe1 87.5(9)
S1 Rh1 C61 Fe1 124.83(16)
C43 Rh1 C61 Fe1 -120.2(2)
C45 C46 C47 C42 -0.3(9)
C43 C42 C47 C46 1.4(9)
B1 C42 C47 C46 170.3(5)
C41 C36 B1 C42 -1.3(8)
C37 C36 B1 C42 178.9(5)
C41 C36 B1 C5 -122.5(6)
C37 C36 B1 C5 57.7(7)
C41 C36 B1 N1 114.9(6)
C37 C36 B1 N1 -64.9(6)
C43 C42 B1 C36 77.3(7)
C47 C42 B1 C36 -90.7(6)
C43 C42 B1 C5 -159.8(5)
C47 C42 B1 C5 32.2(7)
C43 C42 B1 N1 -38.0(7)
C47 C42 B1 N1 154.0(5)
C12 C5 B1 C36 -179.3(5)
C6 C5 B1 C36 11.4(7)
C12 C5 B1 C42 57.5(7)
C6 C5 B1 C42 -111.8(5)
C12 C5 B1 N1 -60.9(6)
C6 C5 B1 N1 129.8(5)
C61 N1 B1 C36 -143.3(5)
C62 N1 B1 C36 33.4(7)
C61 N1 B1 C42 -24.0(6)
C62 N1 B1 C42 152.6(5)
C61 N1 B1 C5 95.1(5)
C62 N1 B1 C5 -88.3(6)
C125 C126 C121 C122 -3.9(11)
C125 C126 C121 C120 179.1(7)
C123 C122 C121 C126 3.9(10)
C123 C122 C121 C120 -179.0(7)
C91 C92 C93 C94 0.6(12)
C93 C92 C91 C96 -0.6(12)
C93 C92 C91 C90 178.0(8)
C95 C96 C91 C92 0.9(12)
C95 C96 C91 C90 -177.6(8)
C92 C93 C94 C95 -0.9(12)
C96 C95 C94 C93 1.1(12)

loop_
_platon_squeeze_void_nr
_platon_squeeze_void_average_x
_platon_squeeze_void_average_y
_platon_squeeze_void_average_z
_platon_squeeze_void_volume
_platon_squeeze_void_count_electrons
_platon_squeeze_void_content
1 0.500 0.500 0.500 182 66 ' '
